data_7133255
loop_
_publ_author_name
'Sheokand, Sonu'
'Sharma, Sunita'
'Mohite, Manali A.'
'Rajaraman, Gopalan'
'Balakrishna, Maravanji S.'

_publ_section_title
;
 ZnCl<sub>2</sub>-catalysed transfer hydrogenation of carbonyls and
 chemoselective reduction of the C&#xe001;C bond in
 &#x3b1;,&#x3b2;-unsaturated ketones.
;
_journal_issue 60
_journal_name_full 'Chemical communications (Cambridge, England)'
_journal_page_first 7733
_journal_page_last 7736
_journal_paper_doi 10.1039/d4cc02700k
_journal_volume 60
_journal_year 2024
_chemical_formula_moiety '2(C25 H18 O)'
_chemical_formula_sum 'C50 H36 O2'
_chemical_formula_weight 668.79
_space_group_crystal_system monoclinic
_space_group_IT_number 14
_space_group_name_Hall '-P 2yn'
_space_group_name_H-M_alt 'P 1 21/n 1'
_atom_sites_solution_hydrogens geom
_audit_creation_date 2023-11-07
_audit_creation_method
;
Olex2 1.5
(compiled 2022.04.07 svn.rca3783a0 for OlexSys, GUI svn.r6498)
;
_audit_update_record
;
2024-02-03 deposited with the CCDC.	2024-07-01 downloaded from the CCDC.
;
_cell_angle_alpha 90
_cell_angle_beta 91.508(7)
_cell_angle_gamma 90
_cell_formula_units_Z 4
_cell_length_a 17.155(4)
_cell_length_b 10.5253(19)
_cell_length_c 19.426(3)
_cell_measurement_reflns_used 9967
_cell_measurement_temperature 160(2)
_cell_measurement_theta_max 27.39
_cell_measurement_theta_min 2.20
_cell_volume 3506.4(12)
_computing_cell_refinement 'SAINT V8.40A (Bruker, 2019)'
_computing_data_reduction 'SAINT V8.40A (Bruker, 2019)'
_computing_molecular_graphics 'Olex2 1.5 (Dolomanov et al., 2009)'
_computing_publication_material 'Olex2 1.5 (Dolomanov et al., 2009)'
_computing_structure_refinement 'SHELXL 2014/7 (Sheldrick, 2015)'
_computing_structure_solution 'SHELXT 2014/5 (Sheldrick, 2014)'
_diffrn_ambient_temperature 160.00
_diffrn_measured_fraction_theta_full 0.993
_diffrn_measured_fraction_theta_max 0.993
_diffrn_measurement_device_type 'Bruker APEX-II CCD'
_diffrn_measurement_method '\f and \w scans'
_diffrn_radiation_type MoK\a
_diffrn_radiation_wavelength 0.71073
_diffrn_reflns_av_R_equivalents 0.1431
_diffrn_reflns_av_unetI/netI 0.1515
_diffrn_reflns_Laue_measured_fraction_full 0.993
_diffrn_reflns_Laue_measured_fraction_max 0.993
_diffrn_reflns_limit_h_max 20
_diffrn_reflns_limit_h_min -20
_diffrn_reflns_limit_k_max 12
_diffrn_reflns_limit_k_min -12
_diffrn_reflns_limit_l_max 21
_diffrn_reflns_limit_l_min -23
_diffrn_reflns_number 19774
_diffrn_reflns_point_group_measured_fraction_full 0.993
_diffrn_reflns_point_group_measured_fraction_max 0.993
_diffrn_reflns_theta_full 24.993
_diffrn_reflns_theta_max 24.993
_diffrn_reflns_theta_min 2.097
_exptl_absorpt_coefficient_mu 0.076
_exptl_absorpt_correction_T_max 0.7457
_exptl_absorpt_correction_T_min 0.4419
_exptl_absorpt_correction_type none
_exptl_absorpt_process_details
;
SADABS-2016/2 (Bruker,2016/2) was used for absorption correction.
wR2(int) was 0.1532 before and 0.0995 after correction.
The Ratio of minimum to maximum transmission is 0.5926.
The \l/2 correction factor is Not present.
;
_exptl_crystal_colour colourless
_exptl_crystal_colour_primary colourless
_exptl_crystal_density_diffrn 1.267
_exptl_crystal_description block
_exptl_crystal_F_000 1408
_exptl_crystal_size_max 0.095
_exptl_crystal_size_mid 0.069
_exptl_crystal_size_min 0.065
_refine_diff_density_max 0.276
_refine_diff_density_min -0.285
_refine_diff_density_rms 0.065
_refine_ls_extinction_method none
_refine_ls_goodness_of_fit_ref 0.976
_refine_ls_hydrogen_treatment constr
_refine_ls_matrix_type full
_refine_ls_number_parameters 469
_refine_ls_number_reflns 6129
_refine_ls_number_restraints 0
_refine_ls_restrained_S_all 0.976
_refine_ls_R_factor_all 0.1381
_refine_ls_R_factor_gt 0.0683
_refine_ls_shift/su_max 0.000
_refine_ls_shift/su_mean 0.000
_refine_ls_structure_factor_coef Fsqd
_refine_ls_weighting_details 'w=1/[\s^2^(Fo^2^)+(0.0853P)^2^] where P=(Fo^2^+2Fc^2^)/3'
_refine_ls_weighting_scheme calc
_refine_ls_wR_factor_gt 0.1619
_refine_ls_wR_factor_ref 0.2064
_reflns_Friedel_coverage 0.000
_reflns_number_gt 3466
_reflns_number_total 6129
_reflns_threshold_expression 'I > 2\s(I)'
_cod_data_source_file d4cc02700k2.cif
_cod_data_source_block msb_sss_om_1_0m_a
_cod_depositor_comments 'Adding full bibliography for 7133255.cif.'
_cod_original_cell_volume 3506.4(11)
_cod_database_code 7133255
_shelx_shelxl_version_number 2014/7
_shelx_space_group_comment
;
The symmetry employed for this shelxl refinement is uniquely defined
by the following loop, which should always be used as a source of
symmetry information in preference to the above space-group names.
They are only intended as comments.
;
_shelx_estimated_absorpt_t_max 0.995
_shelx_estimated_absorpt_t_min 0.993
_olex2_refinement_description
;
1. Fixed Uiso
 At 1.2 times of:
  All C(H) groups
2.a Ternary CH refined with riding coordinates:
 C2(H2), C3(H3), C2'(H2'), C3'(H3')
2.b Aromatic/amide H refined with riding coordinates:
 C17(H17), C18(H18), C19(H19), C13(H13), C12(H12), C11(H11), C10(H10), C7(H7),
 C6(H6), C25(H25), C24(H24), C23(H23), C22(H22), C21(H21), C15(H15), C16(H16),
 C17'(H17'), C18'(H18'), C19'(H19'), C13'(H13'), C12'(H12'), C25'(H25'),
 C24'(H24'), C23'(H23'), C22'(H22'), C21'(H21'), C7'(H7'), C6'(H6'), C11'(H11'),
  C10'(H10'), C15'(H15'), C16'(H16')
;
_olex2_submission_special_instructions 'No special instructions were received'

loop_
_space_group_symop_operation_xyz
'x, y, z'
'-x+1/2, y+1/2, -z+1/2'
'-x, -y, -z'
'x-1/2, -y-1/2, z-1/2'

loop_
_atom_site_label
_atom_site_type_symbol
_atom_site_fract_x
_atom_site_fract_y
_atom_site_fract_z
_atom_site_U_iso_or_equiv
_atom_site_adp_type
_atom_site_occupancy
_atom_site_site_symmetry_order
_atom_site_calc_flag
_atom_site_refinement_flags_posn
_atom_site_refinement_flags_adp
_atom_site_refinement_flags_occupancy
_atom_site_disorder_assembly
_atom_site_disorder_group
O1 O 0.30992(15) -0.3760(3) 0.10374(13) 0.0529(7) Uani 1 1 d . . . . .
O1' O 0.60120(16) 0.3170(3) 0.25071(13) 0.0567(8) Uani 1 1 d . . . . .
C17 C 0.0284(2) -0.1691(3) 0.08640(18) 0.0421(9) Uani 1 1 d . . . . .
H17 H -0.0261 -0.1709 0.0765 0.051 Uiso 1 1 calc R U . . .
C18 C 0.0788(2) -0.1237(4) 0.03832(18) 0.0492(10) Uani 1 1 d . . . . .
H18 H 0.0589 -0.0935 -0.0047 0.059 Uiso 1 1 calc R U . . .
C19 C 0.1587(2) -0.1214(3) 0.05223(16) 0.0415(9) Uani 1 1 d . . . . .
H19 H 0.1929 -0.0906 0.0184 0.050 Uiso 1 1 calc R U . . .
C14 C 0.18904(18) -0.1637(3) 0.11496(15) 0.0291(8) Uani 1 1 d . . . . .
C2 C 0.27533(18) -0.1569(3) 0.13178(16) 0.0314(8) Uani 1 1 d . . . . .
H2 H 0.3016 -0.1162 0.0921 0.038 Uiso 1 1 calc R U . . .
C3 C 0.29632(18) -0.0790(3) 0.19795(15) 0.0285(7) Uani 1 1 d . . . . .
H3 H 0.2468 -0.0538 0.2202 0.034 Uiso 1 1 calc R U . . .
C4 C 0.33871(17) -0.1724(3) 0.24445(15) 0.0281(8) Uani 1 1 d . . . . .
C9 C 0.36220(18) -0.1527(3) 0.31462(15) 0.0294(8) Uani 1 1 d . . . . .
C8 C 0.39852(19) -0.2575(3) 0.35026(17) 0.0337(8) Uani 1 1 d . . . . .
C13 C 0.4164(2) -0.2423(4) 0.42088(19) 0.0448(10) Uani 1 1 d . . . . .
H13 H 0.4399 -0.3107 0.4457 0.054 Uiso 1 1 calc R U . . .
C12 C 0.4010(2) -0.1325(4) 0.45443(19) 0.0518(11) Uani 1 1 d . . . . .
H12 H 0.4135 -0.1251 0.5022 0.062 Uiso 1 1 calc R U . . .
C1 C 0.31225(19) -0.2876(3) 0.14418(17) 0.0343(8) Uani 1 1 d . . . . .
C5 C 0.34882(18) -0.2879(3) 0.21344(16) 0.0311(8) Uani 1 1 d . . . . .
C11 C 0.3668(2) -0.0305(4) 0.41908(18) 0.0461(10) Uani 1 1 d . . . . .
H11 H 0.3562 0.0462 0.4428 0.055 Uiso 1 1 calc R U . . .
C10 C 0.34854(19) -0.0406(3) 0.35051(16) 0.0349(8) Uani 1 1 d . . . . .
H10 H 0.3261 0.0300 0.3268 0.042 Uiso 1 1 calc R U . . .
C7 C 0.41143(19) -0.3738(3) 0.31489(18) 0.0382(9) Uani 1 1 d . . . . .
H7 H 0.4378 -0.4412 0.3382 0.046 Uiso 1 1 calc R U . . .
C6 C 0.38676(19) -0.3904(3) 0.24817(18) 0.0374(9) Uani 1 1 d . . . . .
H6 H 0.3948 -0.4689 0.2254 0.045 Uiso 1 1 calc R U . . .
C20 C 0.34159(18) 0.0413(3) 0.18121(15) 0.0278(7) Uani 1 1 d . . . . .
C25 C 0.42248(18) 0.0488(3) 0.18750(17) 0.0364(8) Uani 1 1 d . . . . .
H25 H 0.4515 -0.0225 0.2038 0.044 Uiso 1 1 calc R U . . .
C24 C 0.4608(2) 0.1589(4) 0.17029(18) 0.0428(9) Uani 1 1 d . . . . .
H24 H 0.5160 0.1630 0.1752 0.051 Uiso 1 1 calc R U . . .
C23 C 0.4200(2) 0.2629(3) 0.14605(17) 0.0424(9) Uani 1 1 d . . . . .
H23 H 0.4469 0.3384 0.1342 0.051 Uiso 1 1 calc R U . . .
C22 C 0.3394(2) 0.2568(3) 0.13910(17) 0.0408(9) Uani 1 1 d . . . . .
H22 H 0.3107 0.3283 0.1225 0.049 Uiso 1 1 calc R U . . .
C21 C 0.3009(2) 0.1468(3) 0.15637(16) 0.0342(8) Uani 1 1 d . . . . .
H21 H 0.2458 0.1429 0.1512 0.041 Uiso 1 1 calc R U . . .
C15 C 0.13714(19) -0.2091(3) 0.16367(17) 0.0326(8) Uani 1 1 d . . . . .
H15 H 0.1566 -0.2381 0.2071 0.039 Uiso 1 1 calc R U . . .
C16 C 0.0573(2) -0.2122(3) 0.14910(18) 0.0379(9) Uani 1 1 d . . . . .
H16 H 0.0227 -0.2441 0.1824 0.045 Uiso 1 1 calc R U . . .
C17' C 0.6188(2) 0.5509(4) 0.02335(19) 0.0493(10) Uani 1 1 d . . . . .
H17' H 0.6168 0.5497 -0.0256 0.059 Uiso 1 1 calc R U . . .
C18' C 0.5577(2) 0.6009(4) 0.0592(2) 0.0546(11) Uani 1 1 d . . . . .
H18' H 0.5139 0.6354 0.0348 0.066 Uiso 1 1 calc R U . . .
C19' C 0.5596(2) 0.6012(4) 0.13078(19) 0.0456(10) Uani 1 1 d . . . . .
H19' H 0.5169 0.6353 0.1548 0.055 Uiso 1 1 calc R U . . .
C14' C 0.62339(19) 0.5523(3) 0.16759(16) 0.0338(8) Uani 1 1 d . . . . .
C2' C 0.62520(19) 0.5455(3) 0.24472(16) 0.0336(8) Uani 1 1 d . . . . .
H2' H 0.5743 0.5800 0.2602 0.040 Uiso 1 1 calc R U . . .
C3' C 0.69061(18) 0.6238(3) 0.28290(15) 0.0283(8) Uani 1 1 d . . . . .
H3' H 0.7336 0.6395 0.2502 0.034 Uiso 1 1 calc R U . . .
C4' C 0.72036(18) 0.5345(3) 0.33882(15) 0.0290(8) Uani 1 1 d . . . . .
C9' C 0.78221(18) 0.5557(3) 0.38857(16) 0.0314(8) Uani 1 1 d . . . . .
C8' C 0.8032(2) 0.4536(3) 0.43316(17) 0.0377(9) Uani 1 1 d . . . . .
C13' C 0.8662(2) 0.4730(4) 0.48160(18) 0.0433(9) Uani 1 1 d . . . . .
H13' H 0.8818 0.4056 0.5114 0.052 Uiso 1 1 calc R U . . .
C12' C 0.9040(2) 0.5854(4) 0.48569(18) 0.0474(10) Uani 1 1 d . . . . .
H12' H 0.9453 0.5963 0.5186 0.057 Uiso 1 1 calc R U . . .
C1' C 0.6324(2) 0.4115(3) 0.27375(17) 0.0384(9) Uani 1 1 d . . . . .
C5' C 0.68611(19) 0.4170(3) 0.33450(16) 0.0342(8) Uani 1 1 d . . . . .
C20' C 0.65856(18) 0.7517(3) 0.30578(16) 0.0302(8) Uani 1 1 d . . . . .
C25' C 0.6352(2) 0.7722(3) 0.37286(17) 0.0365(8) Uani 1 1 d . . . . .
H25' H 0.6432 0.7078 0.4066 0.044 Uiso 1 1 calc R U . . .
C24' C 0.6004(2) 0.8860(4) 0.39093(19) 0.0438(9) Uani 1 1 d . . . . .
H24' H 0.5839 0.8989 0.4367 0.053 Uiso 1 1 calc R U . . .
C23' C 0.5896(2) 0.9798(4) 0.3427(2) 0.0466(10) Uani 1 1 d . . . . .
H23' H 0.5658 1.0576 0.3551 0.056 Uiso 1 1 calc R U . . .
C22' C 0.6133(2) 0.9614(4) 0.2764(2) 0.0452(10) Uani 1 1 d . . . . .
H22' H 0.6062 1.0269 0.2432 0.054 Uiso 1 1 calc R U . . .
C21' C 0.64735(19) 0.8476(3) 0.25795(17) 0.0360(8) Uani 1 1 d . . . . .
H21' H 0.6632 0.8353 0.2119 0.043 Uiso 1 1 calc R U . . .
C7' C 0.7639(2) 0.3357(3) 0.42879(19) 0.0441(9) Uani 1 1 d . . . . .
H7' H 0.7776 0.2695 0.4601 0.053 Uiso 1 1 calc R U . . .
C6' C 0.7065(2) 0.3162(3) 0.37980(18) 0.0449(10) Uani 1 1 d . . . . .
H6' H 0.6807 0.2365 0.3762 0.054 Uiso 1 1 calc R U . . .
C11' C 0.8828(2) 0.6862(4) 0.44191(18) 0.0431(9) Uani 1 1 d . . . . .
H11' H 0.9094 0.7651 0.4457 0.052 Uiso 1 1 calc R U . . .
C10' C 0.82379(19) 0.6711(3) 0.39370(16) 0.0352(8) Uani 1 1 d . . . . .
H10' H 0.8107 0.7391 0.3634 0.042 Uiso 1 1 calc R U . . .
C15' C 0.6852(2) 0.5040(3) 0.13024(16) 0.0366(8) Uani 1 1 d . . . . .
H15' H 0.7298 0.4712 0.1542 0.044 Uiso 1 1 calc R U . . .
C16' C 0.6826(2) 0.5030(3) 0.05870(17) 0.0426(9) Uani 1 1 d . . . . .
H16' H 0.7250 0.4691 0.0342 0.051 Uiso 1 1 calc R U . . .

loop_
_atom_site_aniso_label
_atom_site_aniso_U_11
_atom_site_aniso_U_22
_atom_site_aniso_U_33
_atom_site_aniso_U_23
_atom_site_aniso_U_13
_atom_site_aniso_U_12
O1 0.0544(18) 0.0484(18) 0.0561(16) -0.0214(14) 0.0018(12) 0.0036(13)
O1' 0.0638(19) 0.0468(17) 0.0597(17) -0.0117(14) 0.0069(13) -0.0279(15)
C17 0.031(2) 0.048(2) 0.047(2) -0.0145(18) -0.0023(16) -0.0066(17)
C18 0.044(2) 0.070(3) 0.0334(19) -0.004(2) -0.0096(16) -0.002(2)
C19 0.041(2) 0.054(2) 0.0297(18) 0.0002(18) 0.0002(15) -0.0088(18)
C14 0.0296(19) 0.0298(19) 0.0278(17) -0.0047(14) 0.0000(13) -0.0058(14)
C2 0.0227(18) 0.037(2) 0.0349(18) -0.0037(15) 0.0046(13) -0.0058(15)
C3 0.0239(17) 0.030(2) 0.0319(17) -0.0016(15) 0.0012(13) -0.0029(14)
C4 0.0205(17) 0.0282(19) 0.0356(19) 0.0036(15) 0.0026(13) -0.0059(14)
C9 0.0270(18) 0.028(2) 0.0333(18) 0.0014(15) 0.0020(13) -0.0034(14)
C8 0.0261(18) 0.033(2) 0.042(2) 0.0048(17) -0.0011(14) -0.0065(15)
C13 0.044(2) 0.042(2) 0.048(2) 0.0091(19) -0.0082(17) 0.0010(18)
C12 0.059(3) 0.058(3) 0.038(2) 0.003(2) -0.0116(18) 0.001(2)
C1 0.0278(19) 0.034(2) 0.042(2) -0.0099(17) 0.0101(15) -0.0039(15)
C5 0.0283(19) 0.027(2) 0.0383(19) -0.0016(16) 0.0069(14) -0.0037(15)
C11 0.054(3) 0.043(2) 0.041(2) -0.0050(18) -0.0038(17) -0.0006(19)
C10 0.037(2) 0.032(2) 0.0355(19) -0.0003(16) -0.0003(15) -0.0023(16)
C7 0.0247(19) 0.035(2) 0.055(2) 0.0071(18) 0.0039(15) 0.0017(15)
C6 0.031(2) 0.031(2) 0.051(2) -0.0024(17) 0.0098(16) 0.0011(16)
C20 0.0269(18) 0.0292(19) 0.0274(17) -0.0004(15) 0.0005(13) 0.0010(14)
C25 0.0236(19) 0.039(2) 0.046(2) 0.0093(17) -0.0051(14) -0.0037(16)
C24 0.030(2) 0.049(3) 0.049(2) 0.0061(18) -0.0039(16) -0.0136(18)
C23 0.051(3) 0.035(2) 0.042(2) 0.0018(17) 0.0062(17) -0.0135(18)
C22 0.044(2) 0.034(2) 0.044(2) 0.0055(17) 0.0049(16) 0.0035(17)
C21 0.0298(19) 0.036(2) 0.0367(19) 0.0015(16) 0.0025(14) 0.0023(16)
C15 0.031(2) 0.030(2) 0.0368(18) 0.0004(15) -0.0002(14) -0.0055(15)
C16 0.032(2) 0.034(2) 0.047(2) -0.0029(17) 0.0065(16) -0.0070(16)
C17' 0.064(3) 0.040(2) 0.043(2) 0.0007(19) -0.0073(19) -0.016(2)
C18' 0.048(3) 0.053(3) 0.061(3) 0.007(2) -0.024(2) 0.001(2)
C19' 0.033(2) 0.051(2) 0.053(2) -0.0045(19) -0.0049(16) 0.0006(18)
C14' 0.0283(19) 0.031(2) 0.042(2) -0.0063(16) -0.0035(14) -0.0024(15)
C2' 0.0242(18) 0.037(2) 0.0394(19) -0.0073(16) 0.0015(14) -0.0023(15)
C3' 0.0277(18) 0.0278(19) 0.0294(17) -0.0030(14) 0.0021(13) -0.0032(14)
C4' 0.0263(18) 0.028(2) 0.0326(18) -0.0006(15) 0.0080(13) -0.0004(14)
C9' 0.0324(19) 0.029(2) 0.0330(18) 0.0009(15) 0.0052(14) 0.0024(15)
C8' 0.036(2) 0.039(2) 0.038(2) 0.0002(17) 0.0076(15) 0.0107(17)
C13' 0.041(2) 0.047(3) 0.042(2) 0.0056(18) 0.0050(16) 0.0154(19)
C12' 0.039(2) 0.062(3) 0.041(2) -0.004(2) -0.0009(16) 0.012(2)
C1' 0.035(2) 0.037(2) 0.045(2) -0.0095(17) 0.0131(15) -0.0121(17)
C5' 0.032(2) 0.031(2) 0.0398(19) -0.0060(16) 0.0079(14) -0.0046(16)
C20' 0.0237(18) 0.033(2) 0.0338(18) 0.0012(16) -0.0043(13) -0.0050(14)
C25' 0.037(2) 0.036(2) 0.0370(19) 0.0005(16) 0.0018(15) 0.0048(17)
C24' 0.042(2) 0.042(2) 0.048(2) -0.0115(19) 0.0023(16) 0.0055(18)
C23' 0.036(2) 0.035(2) 0.068(3) -0.010(2) -0.0072(18) 0.0095(17)
C22' 0.032(2) 0.038(2) 0.065(3) 0.0129(19) -0.0092(18) -0.0004(17)
C21' 0.0258(19) 0.038(2) 0.044(2) 0.0052(17) -0.0003(14) -0.0048(16)
C7' 0.054(3) 0.031(2) 0.049(2) 0.0096(17) 0.0095(18) 0.0055(18)
C6' 0.054(3) 0.027(2) 0.054(2) 0.0027(18) 0.0157(19) -0.0034(18)
C11' 0.036(2) 0.047(2) 0.047(2) -0.0064(19) -0.0033(16) -0.0027(17)
C10' 0.035(2) 0.034(2) 0.0372(19) 0.0007(16) 0.0000(15) 0.0041(16)
C15' 0.040(2) 0.032(2) 0.0369(19) -0.0022(16) -0.0021(15) 0.0011(16)
C16' 0.054(3) 0.036(2) 0.039(2) -0.0059(17) 0.0036(17) -0.0042(18)

loop_
_atom_type_symbol
_atom_type_description
_atom_type_scat_dispersion_real
_atom_type_scat_dispersion_imag
_atom_type_scat_source
C C 0.0033 0.0016 'International Tables Vol C Tables 4.2.6.8 and 6.1.1.4'
H H 0.0000 0.0000 'International Tables Vol C Tables 4.2.6.8 and 6.1.1.4'
O O 0.0106 0.0060 'International Tables Vol C Tables 4.2.6.8 and 6.1.1.4'

loop_
_geom_angle_atom_site_label_1
_geom_angle_atom_site_label_2
_geom_angle_atom_site_label_3
_geom_angle
_geom_angle_site_symmetry_1
_geom_angle_site_symmetry_3
_geom_angle_publ_flag
C18 C17 H17 120.1 . . ?
C18 C17 C16 119.7(3) . . ?
C16 C17 H17 120.1 . . ?
C17 C18 H18 119.7 . . ?
C17 C18 C19 120.5(3) . . ?
C19 C18 H18 119.7 . . ?
C18 C19 H19 119.6 . . ?
C14 C19 C18 120.7(3) . . ?
C14 C19 H19 119.6 . . ?
C19 C14 C2 121.2(3) . . ?
C19 C14 C15 118.2(3) . . ?
C15 C14 C2 120.5(3) . . ?
C14 C2 H2 108.2 . . ?
C14 C2 C3 114.1(2) . . ?
C14 C2 C1 113.0(3) . . ?
C3 C2 H2 108.2 . . ?
C1 C2 H2 108.2 . . ?
C1 C2 C3 104.9(3) . . ?
C2 C3 H3 108.4 . . ?
C4 C3 C2 104.4(3) . . ?
C4 C3 H3 108.4 . . ?
C4 C3 C20 115.4(3) . . ?
C20 C3 C2 111.6(2) . . ?
C20 C3 H3 108.4 . . ?
C9 C4 C3 126.6(3) . . ?
C5 C4 C3 112.3(3) . . ?
C5 C4 C9 120.9(3) . . ?
C4 C9 C8 117.2(3) . . ?
C10 C9 C4 123.7(3) . . ?
C10 C9 C8 119.1(3) . . ?
C13 C8 C9 117.7(3) . . ?
C13 C8 C7 122.3(3) . . ?
C7 C8 C9 119.9(3) . . ?
C8 C13 H13 119.2 . . ?
C12 C13 C8 121.6(3) . . ?
C12 C13 H13 119.2 . . ?
C13 C12 H12 119.9 . . ?
C13 C12 C11 120.3(3) . . ?
C11 C12 H12 119.9 . . ?
O1 C1 C2 125.4(3) . . ?
O1 C1 C5 126.5(3) . . ?
C5 C1 C2 108.1(3) . . ?
C4 C5 C1 110.2(3) . . ?
C4 C5 C6 121.8(3) . . ?
C6 C5 C1 128.0(3) . . ?
C12 C11 H11 119.9 . . ?
C10 C11 C12 120.2(3) . . ?
C10 C11 H11 119.9 . . ?
C9 C10 H10 119.4 . . ?
C11 C10 C9 121.2(3) . . ?
C11 C10 H10 119.4 . . ?
C8 C7 H7 119.3 . . ?
C6 C7 C8 121.3(3) . . ?
C6 C7 H7 119.3 . . ?
C5 C6 H6 120.6 . . ?
C7 C6 C5 118.7(3) . . ?
C7 C6 H6 120.6 . . ?
C25 C20 C3 122.7(3) . . ?
C21 C20 C3 118.9(3) . . ?
C21 C20 C25 118.3(3) . . ?
C20 C25 H25 119.7 . . ?
C24 C25 C20 120.5(3) . . ?
C24 C25 H25 119.7 . . ?
C25 C24 H24 119.6 . . ?
C23 C24 C25 120.7(3) . . ?
C23 C24 H24 119.6 . . ?
C24 C23 H23 120.2 . . ?
C24 C23 C22 119.5(3) . . ?
C22 C23 H23 120.2 . . ?
C23 C22 H22 120.1 . . ?
C21 C22 C23 119.8(3) . . ?
C21 C22 H22 120.1 . . ?
C20 C21 H21 119.5 . . ?
C22 C21 C20 121.1(3) . . ?
C22 C21 H21 119.5 . . ?
C14 C15 H15 119.7 . . ?
C16 C15 C14 120.7(3) . . ?
C16 C15 H15 119.7 . . ?
C17 C16 C15 120.1(3) . . ?
C17 C16 H16 120.0 . . ?
C15 C16 H16 120.0 . . ?
C18' C17' H17' 120.2 . . ?
C16' C17' H17' 120.2 . . ?
C16' C17' C18' 119.6(4) . . ?
C17' C18' H18' 119.7 . . ?
C17' C18' C19' 120.6(3) . . ?
C19' C18' H18' 119.7 . . ?
C18' C19' H19' 119.6 . . ?
C14' C19' C18' 120.7(3) . . ?
C14' C19' H19' 119.6 . . ?
C19' C14' C2' 121.8(3) . . ?
C19' C14' C15' 117.8(3) . . ?
C15' C14' C2' 120.4(3) . . ?
C14' C2' H2' 106.7 . . ?
C14' C2' C3' 116.4(3) . . ?
C14' C2' C1' 114.4(3) . . ?
C3' C2' H2' 106.7 . . ?
C1' C2' H2' 106.7 . . ?
C1' C2' C3' 105.2(3) . . ?
C2' C3' H3' 108.5 . . ?
C4' C3' C2' 103.7(3) . . ?
C4' C3' H3' 108.5 . . ?
C4' C3' C20' 117.1(2) . . ?
C20' C3' C2' 110.1(3) . . ?
C20' C3' H3' 108.5 . . ?
C9' C4' C3' 128.0(3) . . ?
C5' C4' C3' 112.4(3) . . ?
C5' C4' C9' 119.4(3) . . ?
C8' C9' C4' 117.7(3) . . ?
C10' C9' C4' 123.1(3) . . ?
C10' C9' C8' 119.2(3) . . ?
C9' C8' C13' 118.0(3) . . ?
C7' C8' C9' 121.0(3) . . ?
C7' C8' C13' 121.1(3) . . ?
C8' C13' H13' 119.4 . . ?
C12' C13' C8' 121.1(3) . . ?
C12' C13' H13' 119.4 . . ?
C13' C12' H12' 119.6 . . ?
C13' C12' C11' 120.8(4) . . ?
C11' C12' H12' 119.6 . . ?
O1' C1' C2' 126.4(3) . . ?
O1' C1' C5' 126.0(3) . . ?
C5' C1' C2' 107.6(3) . . ?
C4' C5' C1' 109.9(3) . . ?
C4' C5' C6' 122.6(3) . . ?
C6' C5' C1' 127.2(3) . . ?
C25' C20' C3' 121.7(3) . . ?
C21' C20' C3' 119.6(3) . . ?
C21' C20' C25' 118.6(3) . . ?
C20' C25' H25' 119.8 . . ?
C24' C25' C20' 120.5(3) . . ?
C24' C25' H25' 119.8 . . ?
C25' C24' H24' 120.0 . . ?
C23' C24' C25' 120.0(3) . . ?
C23' C24' H24' 120.0 . . ?
C24' C23' H23' 119.9 . . ?
C24' C23' C22' 120.2(3) . . ?
C22' C23' H23' 119.9 . . ?
C23' C22' H22' 119.9 . . ?
C23' C22' C21' 120.1(3) . . ?
C21' C22' H22' 119.9 . . ?
C20' C21' C22' 120.7(3) . . ?
C20' C21' H21' 119.7 . . ?
C22' C21' H21' 119.7 . . ?
C8' C7' H7' 119.8 . . ?
C6' C7' C8' 120.4(3) . . ?
C6' C7' H7' 119.8 . . ?
C5' C6' H6' 120.6 . . ?
C7' C6' C5' 118.8(3) . . ?
C7' C6' H6' 120.6 . . ?
C12' C11' H11' 119.9 . . ?
C10' C11' C12' 120.1(4) . . ?
C10' C11' H11' 119.9 . . ?
C9' C10' H10' 119.6 . . ?
C11' C10' C9' 120.7(3) . . ?
C11' C10' H10' 119.6 . . ?
C14' C15' H15' 119.4 . . ?
C16' C15' C14' 121.2(3) . . ?
C16' C15' H15' 119.4 . . ?
C17' C16' C15' 120.2(4) . . ?
C17' C16' H16' 119.9 . . ?
C15' C16' H16' 119.9 . . ?

loop_
_geom_bond_atom_site_label_1
_geom_bond_atom_site_label_2
_geom_bond_distance
_geom_bond_site_symmetry_2
_geom_bond_publ_flag
O1 C1 1.218(4) . ?
O1' C1' 1.210(4) . ?
C17 H17 0.9500 . ?
C17 C18 1.375(5) . ?
C17 C16 1.380(5) . ?
C18 H18 0.9500 . ?
C18 C19 1.390(5) . ?
C19 H19 0.9500 . ?
C19 C14 1.386(4) . ?
C14 C2 1.509(4) . ?
C14 C15 1.400(4) . ?
C2 H2 1.0000 . ?
C2 C3 1.559(4) . ?
C2 C1 1.531(5) . ?
C3 H3 1.0000 . ?
C3 C4 1.509(4) . ?
C3 C20 1.525(4) . ?
C4 C9 1.427(4) . ?
C4 C5 1.369(4) . ?
C9 C8 1.436(4) . ?
C9 C10 1.393(4) . ?
C8 C13 1.407(5) . ?
C8 C7 1.424(5) . ?
C13 H13 0.9500 . ?
C13 C12 1.356(5) . ?
C12 H12 0.9500 . ?
C12 C11 1.396(5) . ?
C1 C5 1.469(4) . ?
C5 C6 1.421(5) . ?
C11 H11 0.9500 . ?
C11 C10 1.364(4) . ?
C10 H10 0.9500 . ?
C7 H7 0.9500 . ?
C7 C6 1.364(5) . ?
C6 H6 0.9500 . ?
C20 C25 1.392(4) . ?
C20 C21 1.391(4) . ?
C25 H25 0.9500 . ?
C25 C24 1.377(5) . ?
C24 H24 0.9500 . ?
C24 C23 1.375(5) . ?
C23 H23 0.9500 . ?
C23 C22 1.388(5) . ?
C22 H22 0.9500 . ?
C22 C21 1.379(5) . ?
C21 H21 0.9500 . ?
C15 H15 0.9500 . ?
C15 C16 1.391(5) . ?
C16 H16 0.9500 . ?
C17' H17' 0.9500 . ?
C17' C18' 1.377(6) . ?
C17' C16' 1.372(5) . ?
C18' H18' 0.9500 . ?
C18' C19' 1.390(5) . ?
C19' H19' 0.9500 . ?
C19' C14' 1.390(5) . ?
C14' C2' 1.500(4) . ?
C14' C15' 1.396(5) . ?
C2' H2' 1.0000 . ?
C2' C3' 1.563(4) . ?
C2' C1' 1.523(5) . ?
C3' H3' 1.0000 . ?
C3' C4' 1.515(4) . ?
C3' C20' 1.525(4) . ?
C4' C9' 1.434(4) . ?
C4' C5' 1.371(4) . ?
C9' C8' 1.420(5) . ?
C9' C10' 1.411(5) . ?
C8' C13' 1.429(5) . ?
C8' C7' 1.414(5) . ?
C13' H13' 0.9500 . ?
C13' C12' 1.349(5) . ?
C12' H12' 0.9500 . ?
C12' C11' 1.402(5) . ?
C1' C5' 1.479(5) . ?
C5' C6' 1.416(5) . ?
C20' C25' 1.390(4) . ?
C20' C21' 1.382(4) . ?
C25' H25' 0.9500 . ?
C25' C24' 1.388(5) . ?
C24' H24' 0.9500 . ?
C24' C23' 1.370(5) . ?
C23' H23' 0.9500 . ?
C23' C22' 1.373(5) . ?
C22' H22' 0.9500 . ?
C22' C21' 1.384(5) . ?
C21' H21' 0.9500 . ?
C7' H7' 0.9500 . ?
C7' C6' 1.368(5) . ?
C6' H6' 0.9500 . ?
C11' H11' 0.9500 . ?
C11' C10' 1.370(5) . ?
C10' H10' 0.9500 . ?
C15' H15' 0.9500 . ?
C15' C16' 1.389(4) . ?
C16' H16' 0.9500 . ?

loop_
_geom_torsion_atom_site_label_1
_geom_torsion_atom_site_label_2
_geom_torsion_atom_site_label_3
_geom_torsion_atom_site_label_4
_geom_torsion
_geom_torsion_site_symmetry_1
_geom_torsion_site_symmetry_2
_geom_torsion_site_symmetry_3
_geom_torsion_site_symmetry_4
_geom_torsion_publ_flag
O1 C1 C5 C4 -178.9(3) . . . . ?
O1 C1 C5 C6 -1.8(5) . . . . ?
O1' C1' C5' C4' 169.9(3) . . . . ?
O1' C1' C5' C6' -5.1(6) . . . . ?
C17 C18 C19 C14 -0.6(6) . . . . ?
C18 C17 C16 C15 0.3(5) . . . . ?
C18 C19 C14 C2 -177.5(3) . . . . ?
C18 C19 C14 C15 0.3(5) . . . . ?
C19 C14 C2 C3 122.4(3) . . . . ?
C19 C14 C2 C1 -117.9(3) . . . . ?
C19 C14 C15 C16 0.4(5) . . . . ?
C14 C2 C3 C4 120.7(3) . . . . ?
C14 C2 C3 C20 -114.0(3) . . . . ?
C14 C2 C1 O1 56.2(4) . . . . ?
C14 C2 C1 C5 -122.4(3) . . . . ?
C14 C15 C16 C17 -0.7(5) . . . . ?
C2 C14 C15 C16 178.2(3) . . . . ?
C2 C3 C4 C9 -172.1(3) . . . . ?
C2 C3 C4 C5 3.6(3) . . . . ?
C2 C3 C20 C25 -98.2(3) . . . . ?
C2 C3 C20 C21 79.6(3) . . . . ?
C2 C1 C5 C4 -0.3(3) . . . . ?
C2 C1 C5 C6 176.8(3) . . . . ?
C3 C2 C1 O1 -179.0(3) . . . . ?
C3 C2 C1 C5 2.4(3) . . . . ?
C3 C4 C9 C8 176.9(3) . . . . ?
C3 C4 C9 C10 0.0(5) . . . . ?
C3 C4 C5 C1 -2.2(4) . . . . ?
C3 C4 C5 C6 -179.4(3) . . . . ?
C3 C20 C25 C24 178.6(3) . . . . ?
C3 C20 C21 C22 -178.6(3) . . . . ?
C4 C3 C20 C25 20.7(4) . . . . ?
C4 C3 C20 C21 -161.5(3) . . . . ?
C4 C9 C8 C13 -175.2(3) . . . . ?
C4 C9 C8 C7 1.5(4) . . . . ?
C4 C9 C10 C11 174.8(3) . . . . ?
C4 C5 C6 C7 2.1(5) . . . . ?
C9 C4 C5 C1 173.8(3) . . . . ?
C9 C4 C5 C6 -3.5(5) . . . . ?
C9 C8 C13 C12 -0.7(5) . . . . ?
C9 C8 C7 C6 -3.0(5) . . . . ?
C8 C9 C10 C11 -2.1(5) . . . . ?
C8 C13 C12 C11 -0.3(6) . . . . ?
C8 C7 C6 C5 1.2(5) . . . . ?
C13 C8 C7 C6 173.6(3) . . . . ?
C13 C12 C11 C10 0.1(6) . . . . ?
C12 C11 C10 C9 1.1(5) . . . . ?
C1 C2 C3 C4 -3.4(3) . . . . ?
C1 C2 C3 C20 121.8(3) . . . . ?
C1 C5 C6 C7 -174.7(3) . . . . ?
C5 C4 C9 C8 1.6(4) . . . . ?
C5 C4 C9 C10 -175.3(3) . . . . ?
C10 C9 C8 C13 1.9(5) . . . . ?
C10 C9 C8 C7 178.6(3) . . . . ?
C7 C8 C13 C12 -177.4(3) . . . . ?
C20 C3 C4 C9 65.1(4) . . . . ?
C20 C3 C4 C5 -119.3(3) . . . . ?
C20 C25 C24 C23 -0.5(5) . . . . ?
C25 C20 C21 C22 -0.8(5) . . . . ?
C25 C24 C23 C22 0.2(5) . . . . ?
C24 C23 C22 C21 -0.1(5) . . . . ?
C23 C22 C21 C20 0.4(5) . . . . ?
C21 C20 C25 C24 0.8(5) . . . . ?
C15 C14 C2 C3 -55.3(4) . . . . ?
C15 C14 C2 C1 64.4(4) . . . . ?
C16 C17 C18 C19 0.4(6) . . . . ?
C17' C18' C19' C14' 0.6(6) . . . . ?
C18' C17' C16' C15' 0.5(6) . . . . ?
C18' C19' C14' C2' -176.9(3) . . . . ?
C18' C19' C14' C15' 0.4(5) . . . . ?
C19' C14' C2' C3' -118.2(4) . . . . ?
C19' C14' C2' C1' 118.7(4) . . . . ?
C19' C14' C15' C16' -1.0(5) . . . . ?
C14' C2' C3' C4' -137.2(3) . . . . ?
C14' C2' C3' C20' 96.7(3) . . . . ?
C14' C2' C1' O1' -38.5(5) . . . . ?
C14' C2' C1' C5' 140.2(3) . . . . ?
C14' C15' C16' C17' 0.5(5) . . . . ?
C2' C14' C15' C16' 176.4(3) . . . . ?
C2' C3' C4' C9' 178.3(3) . . . . ?
C2' C3' C4' C5' 4.5(3) . . . . ?
C2' C3' C20' C25' 99.0(3) . . . . ?
C2' C3' C20' C21' -76.6(4) . . . . ?
C2' C1' C5' C4' -8.9(4) . . . . ?
C2' C1' C5' C6' 176.2(3) . . . . ?
C3' C2' C1' O1' -167.5(3) . . . . ?
C3' C2' C1' C5' 11.2(3) . . . . ?
C3' C4' C9' C8' -175.7(3) . . . . ?
C3' C4' C9' C10' 2.5(5) . . . . ?
C3' C4' C5' C1' 2.6(4) . . . . ?
C3' C4' C5' C6' 177.8(3) . . . . ?
C3' C20' C25' C24' -174.7(3) . . . . ?
C3' C20' C21' C22' 175.5(3) . . . . ?
C4' C3' C20' C25' -19.1(4) . . . . ?
C4' C3' C20' C21' 165.3(3) . . . . ?
C4' C9' C8' C13' 178.3(3) . . . . ?
C4' C9' C8' C7' -0.5(5) . . . . ?
C4' C9' C10' C11' -179.6(3) . . . . ?
C4' C5' C6' C7' -1.6(5) . . . . ?
C9' C4' C5' C1' -171.9(3) . . . . ?
C9' C4' C5' C6' 3.4(5) . . . . ?
C9' C8' C13' C12' 1.0(5) . . . . ?
C9' C8' C7' C6' 2.2(5) . . . . ?
C8' C9' C10' C11' -1.3(5) . . . . ?
C8' C13' C12' C11' -0.6(5) . . . . ?
C8' C7' C6' C5' -1.2(5) . . . . ?
C13' C8' C7' C6' -176.5(3) . . . . ?
C13' C12' C11' C10' -0.7(5) . . . . ?
C12' C11' C10' C9' 1.7(5) . . . . ?
C1' C2' C3' C4' -9.4(3) . . . . ?
C1' C2' C3' C20' -135.5(3) . . . . ?
C1' C5' C6' C7' 172.7(3) . . . . ?
C5' C4' C9' C8' -2.2(4) . . . . ?
C5' C4' C9' C10' 176.0(3) . . . . ?
C20' C3' C4' C9' -60.1(4) . . . . ?
C20' C3' C4' C5' 126.0(3) . . . . ?
C20' C25' C24' C23' -0.8(5) . . . . ?
C25' C20' C21' C22' -0.3(5) . . . . ?
C25' C24' C23' C22' 0.0(6) . . . . ?
C24' C23' C22' C21' 0.6(5) . . . . ?
C23' C22' C21' C20' -0.5(5) . . . . ?
C21' C20' C25' C24' 1.0(5) . . . . ?
C7' C8' C13' C12' 179.8(3) . . . . ?
C10' C9' C8' C13' 0.0(5) . . . . ?
C10' C9' C8' C7' -178.8(3) . . . . ?
C15' C14' C2' C3' 64.6(4) . . . . ?
C15' C14' C2' C1' -58.6(4) . . . . ?
C16' C17' C18' C19' -1.1(6) . . . . ?
